data_7034401
loop_
_publ_author_name
'Lv, Gaochao'
'Guo, Liubin'
'Qiu, Ling'
'Yang, Hui'
'Wang, Tengfei'
'Liu, Hong'
'Lin, Jianguo'

_publ_section_title
;
 Lipophilicity-dependent ruthenium N-heterocyclic carbene complexes as
 potential anticancer agents.
;
_journal_issue 16
_journal_name_full 'Dalton transactions (Cambridge, England : 2003)'
_journal_page_first 7324
_journal_page_last 7331
_journal_paper_doi 10.1039/c5dt00169b
_journal_volume 44
_journal_year 2015
_chemical_formula_moiety 'C27 H30 Cl2 N2 Ru'
_chemical_formula_sum 'C27 H30 Cl2 N2 O0 Ru'
_chemical_formula_weight 554.50
_chemical_name_systematic
; 
 ? 
;
_space_group_IT_number 14
_symmetry_cell_setting monoclinic
_symmetry_space_group_name_Hall '-P 2ybc'
_symmetry_space_group_name_H-M 'P 1 21/c 1'
_atom_sites_solution_hydrogens geom
_atom_sites_solution_primary direct
_atom_sites_solution_secondary difmap
_audit_creation_method SHELXL-97
_audit_update_record
;
2014-12-10 deposited with the CCDC.
2015-03-12 downloaded from the CCDC.
;
_cell_angle_alpha 90.00
_cell_angle_beta 102.072(3)
_cell_angle_gamma 90.00
_cell_formula_units_Z 4
_cell_length_a 12.180(3)
_cell_length_b 16.920(4)
_cell_length_c 12.171(3)
_cell_measurement_temperature 296(2)
_cell_measurement_theta_max 27.330
_cell_measurement_theta_min 2.461
_cell_volume 2452.8(10)
_computing_cell_refinement 'Bruker SAINT'
_computing_data_collection 'Bruker APEX2'
_computing_data_reduction 'Bruker SAINT'
_computing_molecular_graphics 'Bruker SHELXTL'
_computing_publication_material 'Bruker SHELXTL'
_computing_structure_refinement 'SHELXL-97 (Sheldrick, 2008)'
_computing_structure_solution 'SHELXS-97 (Sheldrick, 2008)'
_diffrn_ambient_temperature 296(2)
_diffrn_measured_fraction_theta_full 0.987
_diffrn_measured_fraction_theta_max 0.987
_diffrn_measurement_device_type 'Bruker APEX-II CCD'
_diffrn_measurement_method '\f and \w scans'
_diffrn_radiation_monochromator graphite
_diffrn_radiation_source 'fine-focus sealed tube'
_diffrn_radiation_type MoK\a
_diffrn_radiation_wavelength 0.71073
_diffrn_reflns_av_R_equivalents 0.0857
_diffrn_reflns_av_sigmaI/netI 0.0798
_diffrn_reflns_limit_h_max 15
_diffrn_reflns_limit_h_min -15
_diffrn_reflns_limit_k_max 21
_diffrn_reflns_limit_k_min -21
_diffrn_reflns_limit_l_max 15
_diffrn_reflns_limit_l_min -9
_diffrn_reflns_number 19106
_diffrn_reflns_theta_full 27.57
_diffrn_reflns_theta_max 27.57
_diffrn_reflns_theta_min 1.71
_exptl_absorpt_coefficient_mu 0.875
_exptl_absorpt_correction_T_max 0.9176
_exptl_absorpt_correction_T_min 0.7793
_exptl_absorpt_correction_type multi-scan
_exptl_absorpt_process_details sadabs
_exptl_crystal_colour red
_exptl_crystal_density_diffrn 1.502
_exptl_crystal_density_method 'not measured'
_exptl_crystal_description block
_exptl_crystal_F_000 1136
_exptl_crystal_size_max 0.30
_exptl_crystal_size_mid 0.20
_exptl_crystal_size_min 0.10
_refine_diff_density_max 3.647
_refine_diff_density_min -2.090
_refine_diff_density_rms 0.252
_refine_ls_extinction_method none
_refine_ls_goodness_of_fit_ref 1.080
_refine_ls_hydrogen_treatment constr
_refine_ls_matrix_type full
_refine_ls_number_parameters 292
_refine_ls_number_reflns 5597
_refine_ls_number_restraints 0
_refine_ls_restrained_S_all 1.080
_refine_ls_R_factor_all 0.1105
_refine_ls_R_factor_gt 0.0792
_refine_ls_shift/su_max 0.001
_refine_ls_shift/su_mean 0.000
_refine_ls_structure_factor_coef Fsqd
_refine_ls_weighting_details 'calc w=1/[\s^2^(Fo^2^)+(0.1651P)^2^+0.0000P] where P=(Fo^2^+2Fc^2^)/3'
_refine_ls_weighting_scheme calc
_refine_ls_wR_factor_gt 0.2029
_refine_ls_wR_factor_ref 0.2462
_reflns_number_gt 3985
_reflns_number_total 5597
_reflns_threshold_expression >2sigma(I)
_cod_data_source_file c5dt00169b2.cif
_cod_data_source_block jsinm02
_cod_depositor_comments
;
The following automatic conversions were performed:

'_symmetry_cell_setting' value 'Monoclinic' changed to 'monoclinic'
according to
/usr/data/users/saulius/crontab/automatic-downloads/rss-feeds/RSC/lib/dictionaries/cif_core.dic
dictionary named 'cif_core.dic' version 2.4.2 from 2011-04-26.

Automatic conversion script
Id: cif_fix_values 3105 2015-03-04 15:46:00Z robertas 

 Adding full bibliography for 7034401.cif.
;
_cod_original_sg_symbol_H-M 'P21/c   '
_cod_database_code 7034401

loop_
_symmetry_equiv_pos_as_xyz
'x, y, z'
'-x, y+1/2, -z+1/2'
'-x, -y, -z'
'x, -y-1/2, z-1/2'

loop_
_atom_site_label
_atom_site_type_symbol
_atom_site_fract_x
_atom_site_fract_y
_atom_site_fract_z
_atom_site_U_iso_or_equiv
_atom_site_adp_type
_atom_site_occupancy
_atom_site_symmetry_multiplicity
_atom_site_calc_flag
_atom_site_refinement_flags
Ru1 Ru 0.93227(4) 0.15830(2) 0.43111(4) 0.0188(2) Uani 1 1 d .
C1 C 0.9275(4) 0.2821(3) 0.4333(4) 0.0214(12) Uani 1 1 d .
C2 C 0.8680(5) 0.4084(3) 0.4411(5) 0.0276(13) Uani 1 1 d .
H2 H 0.8237 0.4513 0.4516 0.033 Uiso 1 1 calc R
C3 C 0.9668(5) 0.4112(3) 0.4107(5) 0.0273(13) Uani 1 1 d .
H3 H 1.0044 0.4564 0.3952 0.033 Uiso 1 1 calc R
C4 C 1.1045(5) 0.3158(3) 0.3648(5) 0.0227(11) Uani 1 1 d .
H4A H 1.0912 0.3259 0.2846 0.027 Uiso 1 1 calc R
H4B H 1.1233 0.2603 0.3772 0.027 Uiso 1 1 calc R
C5 C 1.2029(5) 0.3672(4) 0.4260(5) 0.0253(12) Uani 1 1 d .
C6 C 1.2410(5) 0.4308(4) 0.3702(6) 0.0327(14) Uani 1 1 d .
H6 H 1.2087 0.4412 0.2954 0.039 Uiso 1 1 calc R
C7 C 1.3265(5) 0.4776(4) 0.4272(6) 0.0350(15) Uani 1 1 d .
H7 H 1.3535 0.5189 0.3900 0.042 Uiso 1 1 calc R
C8 C 1.3726(5) 0.4639(4) 0.5386(6) 0.0378(16) Uani 1 1 d .
H8 H 1.4285 0.4971 0.5771 0.045 Uiso 1 1 calc R
C9 C 1.3358(5) 0.4011(4) 0.5934(6) 0.0342(14) Uani 1 1 d .
H9 H 1.3683 0.3910 0.6682 0.041 Uiso 1 1 calc R
C10 C 1.2510(6) 0.3532(4) 0.5373(6) 0.0301(14) Uani 1 1 d .
H10 H 1.2260 0.3112 0.5747 0.036 Uiso 1 1 calc R
C11 C 0.7368(5) 0.3043(4) 0.4792(5) 0.0261(12) Uani 1 1 d .
H11A H 0.7220 0.3363 0.5407 0.031 Uiso 1 1 calc R
H11B H 0.7437 0.2499 0.5046 0.031 Uiso 1 1 calc R
C12 C 0.6361(5) 0.3106(3) 0.3808(5) 0.0236(12) Uani 1 1 d .
C13 C 0.6462(6) 0.3359(3) 0.2747(6) 0.0287(14) Uani 1 1 d .
H13 H 0.7159 0.3508 0.2618 0.034 Uiso 1 1 calc R
C14 C 0.5507(6) 0.3389(4) 0.1869(6) 0.0340(15) Uani 1 1 d .
H14 H 0.5571 0.3567 0.1161 0.041 Uiso 1 1 calc R
C15 C 0.4469(6) 0.3155(4) 0.2055(7) 0.0417(17) Uani 1 1 d .
H15 H 0.3838 0.3165 0.1473 0.050 Uiso 1 1 calc R
C17 C 0.5314(5) 0.2883(4) 0.3973(6) 0.0331(14) Uani 1 1 d .
H17 H 0.5241 0.2713 0.4681 0.040 Uiso 1 1 calc R
C18 C 0.9770(5) 0.1123(3) 0.2770(5) 0.0267(12) Uani 1 1 d .
C19 C 0.9685(5) 0.0450(3) 0.3475(5) 0.0228(11) Uani 1 1 d .
H19 H 1.0280 0.0095 0.3651 0.027 Uiso 1 1 calc R
C20 C 0.8727(5) 0.0328(3) 0.3889(5) 0.0217(11) Uani 1 1 d .
H20 H 0.8678 -0.0115 0.4328 0.026 Uiso 1 1 calc R
C21 C 0.7805(5) 0.0874(4) 0.3654(5) 0.0263(12) Uani 1 1 d .
C22 C 0.7860(5) 0.1506(4) 0.2923(5) 0.0264(13) Uani 1 1 d .
H22 H 0.7247 0.1841 0.2717 0.032 Uiso 1 1 calc R
C23 C 0.8853(6) 0.1639(3) 0.2488(5) 0.0262(13) Uani 1 1 d .
H23 H 0.8889 0.2069 0.2020 0.031 Uiso 1 1 calc R
C24 C 1.0818(6) 0.1264(4) 0.2323(6) 0.0399(17) Uani 1 1 d .
H24A H 1.0820 0.0919 0.1697 0.060 Uiso 1 1 calc R
H24B H 1.1466 0.1160 0.2904 0.060 Uiso 1 1 calc R
H24C H 1.0834 0.1804 0.2082 0.060 Uiso 1 1 calc R
C25 C 0.6754(5) 0.0776(4) 0.4146(5) 0.0312(14) Uani 1 1 d .
H25 H 0.6636 0.1273 0.4520 0.037 Uiso 1 1 calc R
C26 C 0.6842(6) 0.0111(4) 0.5018(6) 0.0395(16) Uani 1 1 d .
H26A H 0.7093 -0.0365 0.4717 0.059 Uiso 1 1 calc R
H26B H 0.6120 0.0022 0.5193 0.059 Uiso 1 1 calc R
H26C H 0.7370 0.0259 0.5688 0.059 Uiso 1 1 calc R
C27 C 0.5726(6) 0.0636(6) 0.3204(7) 0.054(2) Uani 1 1 d .
H27A H 0.5659 0.1059 0.2669 0.081 Uiso 1 1 calc R
H27B H 0.5064 0.0616 0.3515 0.081 Uiso 1 1 calc R
H27C H 0.5810 0.0144 0.2837 0.081 Uiso 1 1 calc R
Cl1 Cl 1.12436(13) 0.16340(7) 0.53748(13) 0.0269(4) Uani 1 1 d .
Cl2 Cl 0.88679(13) 0.15296(8) 0.61572(12) 0.0243(3) Uani 1 1 d .
N1 N 1.0023(4) 0.3339(2) 0.4067(4) 0.0190(10) Uani 1 1 d .
N2 N 0.8436(4) 0.3292(3) 0.4541(4) 0.0232(10) Uani 1 1 d .
C16 C 0.4385(6) 0.2907(5) 0.3117(7) 0.0444(18) Uani 1 1 d .
H16 H 0.3691 0.2754 0.3250 0.053 Uiso 1 1 calc R

loop_
_atom_site_aniso_label
_atom_site_aniso_U_11
_atom_site_aniso_U_22
_atom_site_aniso_U_33
_atom_site_aniso_U_23
_atom_site_aniso_U_13
_atom_site_aniso_U_12
Ru1 0.0234(3) 0.0139(3) 0.0184(3) -0.00030(15) 0.00251(19) 0.00116(15)
C1 0.025(3) 0.017(3) 0.019(3) -0.0010(19) -0.003(2) 0.001(2)
C2 0.028(3) 0.013(3) 0.040(3) -0.002(2) 0.002(2) 0.001(2)
C3 0.026(3) 0.014(3) 0.040(3) -0.002(2) 0.002(2) -0.001(2)
C4 0.021(3) 0.021(3) 0.026(3) 0.002(2) 0.005(2) -0.002(2)
C5 0.022(3) 0.025(3) 0.028(3) 0.003(2) 0.003(2) 0.002(2)
C6 0.029(3) 0.031(3) 0.040(4) 0.009(3) 0.012(3) 0.004(3)
C7 0.033(3) 0.028(3) 0.048(4) 0.007(3) 0.018(3) -0.002(3)
C8 0.022(3) 0.035(4) 0.057(4) -0.005(3) 0.010(3) -0.001(3)
C9 0.024(3) 0.040(4) 0.036(3) 0.003(3) 0.000(3) -0.003(3)
C10 0.032(4) 0.027(3) 0.033(3) 0.001(2) 0.010(3) -0.003(2)
C11 0.027(3) 0.024(3) 0.029(3) 0.000(2) 0.010(2) 0.001(2)
C12 0.024(3) 0.014(3) 0.033(3) 0.001(2) 0.006(2) 0.006(2)
C13 0.028(3) 0.026(3) 0.034(3) 0.005(2) 0.010(3) 0.005(2)
C14 0.039(4) 0.028(4) 0.036(4) 0.001(3) 0.008(3) 0.002(3)
C15 0.032(4) 0.034(4) 0.053(4) -0.004(3) -0.005(3) 0.001(3)
C17 0.029(3) 0.034(3) 0.039(4) 0.002(3) 0.013(3) 0.003(3)
C18 0.036(3) 0.020(3) 0.025(3) -0.008(2) 0.009(2) -0.007(2)
C19 0.028(3) 0.015(3) 0.026(3) -0.004(2) 0.004(2) 0.003(2)
C20 0.031(3) 0.010(2) 0.022(3) -0.005(2) 0.001(2) -0.003(2)
C21 0.030(3) 0.023(3) 0.025(3) -0.008(2) 0.003(2) -0.001(2)
C22 0.021(3) 0.034(3) 0.020(3) -0.004(2) -0.006(2) 0.002(2)
C23 0.042(4) 0.017(3) 0.021(3) 0.002(2) 0.009(3) -0.006(2)
C24 0.052(4) 0.027(3) 0.050(4) -0.016(3) 0.030(3) -0.010(3)
C25 0.028(3) 0.030(3) 0.035(3) -0.006(3) 0.006(3) 0.001(3)
C26 0.039(4) 0.040(4) 0.044(4) -0.001(3) 0.018(3) -0.010(3)
C27 0.025(4) 0.081(6) 0.054(5) -0.002(4) 0.002(3) -0.010(4)
Cl1 0.0256(8) 0.0188(7) 0.0332(8) 0.0033(5) -0.0008(6) 0.0015(5)
Cl2 0.0334(8) 0.0202(7) 0.0190(7) -0.0011(5) 0.0050(6) 0.0013(5)
N1 0.019(2) 0.016(2) 0.022(2) 0.0000(17) 0.0018(18) 0.0010(16)
N2 0.023(3) 0.018(2) 0.028(3) -0.0008(19) 0.005(2) 0.0027(18)
C16 0.017(3) 0.046(4) 0.069(5) -0.001(4) 0.008(3) 0.001(3)

loop_
_atom_type_symbol
_atom_type_description
_atom_type_scat_dispersion_real
_atom_type_scat_dispersion_imag
_atom_type_scat_source
C C 0.0033 0.0016 'International Tables Vol C Tables 4.2.6.8 and 6.1.1.4'
H H 0.0000 0.0000 'International Tables Vol C Tables 4.2.6.8 and 6.1.1.4'
Cl Cl 0.1484 0.1585 'International Tables Vol C Tables 4.2.6.8 and 6.1.1.4'
N N 0.0061 0.0033 'International Tables Vol C Tables 4.2.6.8 and 6.1.1.4'
O O 0.0106 0.0060 'International Tables Vol C Tables 4.2.6.8 and 6.1.1.4'
Ru Ru -1.2594 0.8363 'International Tables Vol C Tables 4.2.6.8 and 6.1.1.4'

loop_
_geom_angle_atom_site_label_1
_geom_angle_atom_site_label_2
_geom_angle_atom_site_label_3
_geom_angle
C1 Ru1 C23 88.1(2)
C1 Ru1 C22 92.8(2)
C23 Ru1 C22 38.4(3)
C1 Ru1 C18 112.1(2)
C23 Ru1 C18 37.4(2)
C22 Ru1 C18 68.1(2)
C1 Ru1 C21 121.6(2)
C23 Ru1 C21 68.5(2)
C22 Ru1 C21 37.2(2)
C18 Ru1 C21 80.6(2)
C1 Ru1 C19 149.7(2)
C23 Ru1 C19 67.1(2)
C22 Ru1 C19 78.8(2)
C18 Ru1 C19 37.7(2)
C21 Ru1 C19 66.6(2)
C1 Ru1 C20 158.48(19)
C23 Ru1 C20 78.8(2)
C22 Ru1 C20 66.3(2)
C18 Ru1 C20 66.5(2)
C21 Ru1 C20 37.4(2)
C19 Ru1 C20 35.5(2)
C1 Ru1 Cl2 90.75(15)
C23 Ru1 Cl2 152.19(19)
C22 Ru1 Cl2 113.98(18)
C18 Ru1 Cl2 157.08(16)
C21 Ru1 Cl2 88.80(16)
C19 Ru1 Cl2 119.34(15)
C20 Ru1 Cl2 92.92(15)
C1 Ru1 Cl1 89.08(14)
C23 Ru1 Cl1 124.14(19)
C22 Ru1 Cl1 162.26(19)
C18 Ru1 Cl1 94.83(17)
C21 Ru1 Cl1 148.54(16)
C19 Ru1 Cl1 90.75(15)
C20 Ru1 Cl1 112.40(14)
Cl2 Ru1 Cl1 83.61(6)
N1 C1 N2 103.6(5)
N1 C1 Ru1 128.5(4)
N2 C1 Ru1 127.7(4)
C3 C2 N2 107.1(5)
C3 C2 H2 126.5
N2 C2 H2 126.5
C2 C3 N1 106.4(5)
C2 C3 H3 126.8
N1 C3 H3 126.8
N1 C4 C5 110.1(5)
N1 C4 H4A 109.6
C5 C4 H4A 109.6
N1 C4 H4B 109.6
C5 C4 H4B 109.6
H4A C4 H4B 108.2
C10 C5 C6 119.4(6)
C10 C5 C4 120.4(6)
C6 C5 C4 120.1(5)
C7 C6 C5 119.3(6)
C7 C6 H6 120.3
C5 C6 H6 120.3
C8 C7 C6 120.7(6)
C8 C7 H7 119.6
C6 C7 H7 119.6
C7 C8 C9 120.0(6)
C7 C8 H8 120.0
C9 C8 H8 120.0
C10 C9 C8 120.0(6)
C10 C9 H9 120.0
C8 C9 H9 120.0
C9 C10 C5 120.5(6)
C9 C10 H10 119.8
C5 C10 H10 119.8
N2 C11 C12 114.8(5)
N2 C11 H11A 108.6
C12 C11 H11A 108.6
N2 C11 H11B 108.6
C12 C11 H11B 108.6
H11A C11 H11B 107.5
C17 C12 C13 118.8(6)
C17 C12 C11 118.6(5)
C13 C12 C11 122.5(5)
C12 C13 C14 119.8(6)
C12 C13 H13 120.1
C14 C13 H13 120.1
C15 C14 C13 120.1(7)
C15 C14 H14 119.9
C13 C14 H14 119.9
C16 C15 C14 119.2(7)
C16 C15 H15 120.4
C14 C15 H15 120.4
C16 C17 C12 121.4(6)
C16 C17 H17 119.3
C12 C17 H17 119.3
C23 C18 C19 119.0(5)
C23 C18 C24 120.3(6)
C19 C18 C24 120.7(6)
C23 C18 Ru1 70.2(3)
C19 C18 Ru1 73.2(3)
C24 C18 Ru1 129.1(4)
C20 C19 C18 120.4(5)
C20 C19 Ru1 72.7(3)
C18 C19 Ru1 69.0(3)
C20 C19 H19 119.8
C18 C19 H19 119.8
Ru1 C19 H19 131.3
C19 C20 C21 121.2(5)
C19 C20 Ru1 71.9(3)
C21 C20 Ru1 69.0(3)
C19 C20 H20 119.4
C21 C20 H20 119.4
Ru1 C20 H20 132.9
C22 C21 C20 118.5(5)
C22 C21 C25 119.1(5)
C20 C21 C25 122.4(5)
C22 C21 Ru1 70.6(3)
C20 C21 Ru1 73.5(3)
C25 C21 Ru1 128.5(4)
C21 C22 C23 120.7(5)
C21 C22 Ru1 72.2(3)
C23 C22 Ru1 70.3(3)
C21 C22 H22 119.7
C23 C22 H22 119.7
Ru1 C22 H22 130.5
C18 C23 C22 120.1(5)
C18 C23 Ru1 72.4(3)
C22 C23 Ru1 71.3(3)
C18 C23 H23 120.0
C22 C23 H23 120.0
Ru1 C23 H23 128.6
C18 C24 H24A 109.5
C18 C24 H24B 109.5
H24A C24 H24B 109.5
C18 C24 H24C 109.5
H24A C24 H24C 109.5
H24B C24 H24C 109.5
C27 C25 C21 110.1(5)
C27 C25 C26 109.4(6)
C21 C25 C26 114.0(5)
C27 C25 H25 107.7
C21 C25 H25 107.7
C26 C25 H25 107.7
C25 C26 H26A 109.5
C25 C26 H26B 109.5
H26A C26 H26B 109.5
C25 C26 H26C 109.5
H26A C26 H26C 109.5
H26B C26 H26C 109.5
C25 C27 H27A 109.5
C25 C27 H27B 109.5
H27A C27 H27B 109.5
C25 C27 H27C 109.5
H27A C27 H27C 109.5
H27B C27 H27C 109.5
C1 N1 C3 112.0(5)
C1 N1 C4 127.5(5)
C3 N1 C4 120.2(5)
C1 N2 C2 110.9(5)
C1 N2 C11 127.5(5)
C2 N2 C11 121.5(5)
C17 C16 C15 120.6(6)
C17 C16 H16 119.7
C15 C16 H16 119.7

loop_
_geom_bond_atom_site_label_1
_geom_bond_atom_site_label_2
_geom_bond_distance
Ru1 C1 2.096(6)
Ru1 C23 2.174(6)
Ru1 C22 2.188(6)
Ru1 C18 2.202(6)
Ru1 C21 2.208(6)
Ru1 C19 2.257(5)
Ru1 C20 2.268(5)
Ru1 Cl2 2.4258(16)
Ru1 Cl1 2.4270(16)
C1 N1 1.351(7)
C1 N2 1.359(7)
C2 C3 1.331(9)
C2 N2 1.389(7)
C2 H2 0.9300
C3 N1 1.382(7)
C3 H3 0.9300
C4 N1 1.474(7)
C4 C5 1.541(8)
C4 H4A 0.9700
C4 H4B 0.9700
C5 C10 1.380(9)
C5 C6 1.401(8)
C6 C7 1.376(9)
C6 H6 0.9300
C7 C8 1.374(10)
C7 H7 0.9300
C8 C9 1.379(9)
C8 H8 0.9300
C9 C10 1.376(9)
C9 H9 0.9300
C10 H10 0.9300
C11 N2 1.460(8)
C11 C12 1.528(8)
C11 H11A 0.9700
C11 H11B 0.9700
C12 C17 1.384(9)
C12 C13 1.390(9)
C13 C14 1.406(10)
C13 H13 0.9300
C14 C15 1.387(11)
C14 H14 0.9300
C15 C16 1.383(11)
C15 H15 0.9300
C17 C16 1.370(10)
C17 H17 0.9300
C18 C23 1.403(9)
C18 C19 1.443(8)
C18 C24 1.507(9)
C19 C20 1.379(8)
C19 H19 0.9300
C20 C21 1.436(8)
C20 H20 0.9300
C21 C22 1.401(9)
C21 C25 1.532(9)
C22 C23 1.436(10)
C22 H22 0.9300
C23 H23 0.9300
C24 H24A 0.9600
C24 H24B 0.9600
C24 H24C 0.9600
C25 C27 1.529(9)
C25 C26 1.535(9)
C25 H25 0.9800
C26 H26A 0.9600
C26 H26B 0.9600
C26 H26C 0.9600
C27 H27A 0.9600
C27 H27B 0.9600
C27 H27C 0.9600
C16 H16 0.9300

loop_
_geom_torsion_atom_site_label_1
_geom_torsion_atom_site_label_2
_geom_torsion_atom_site_label_3
_geom_torsion_atom_site_label_4
_geom_torsion
C23 Ru1 C1 N1 -74.8(5)
C22 Ru1 C1 N1 -112.9(5)
C18 Ru1 C1 N1 -45.4(5)
C21 Ru1 C1 N1 -137.9(4)
C19 Ru1 C1 N1 -40.5(7)
C20 Ru1 C1 N1 -127.1(6)
Cl2 Ru1 C1 N1 133.0(5)
Cl1 Ru1 C1 N1 49.4(5)
C23 Ru1 C1 N2 100.0(5)
C22 Ru1 C1 N2 61.8(5)
C18 Ru1 C1 N2 129.3(5)
C21 Ru1 C1 N2 36.8(6)
C19 Ru1 C1 N2 134.2(5)
C20 Ru1 C1 N2 47.7(8)
Cl2 Ru1 C1 N2 -52.2(5)
Cl1 Ru1 C1 N2 -135.8(5)
N2 C2 C3 N1 -0.7(7)
N1 C4 C5 C10 71.1(7)
N1 C4 C5 C6 -106.0(6)
C10 C5 C6 C7 0.8(9)
C4 C5 C6 C7 177.9(6)
C5 C6 C7 C8 -1.9(10)
C6 C7 C8 C9 2.3(10)
C7 C8 C9 C10 -1.7(10)
C8 C9 C10 C5 0.6(10)
C6 C5 C10 C9 -0.2(10)
C4 C5 C10 C9 -177.3(6)
N2 C11 C12 C17 -180.0(5)
N2 C11 C12 C13 1.7(8)
C17 C12 C13 C14 0.4(9)
C11 C12 C13 C14 178.7(5)
C12 C13 C14 C15 -1.0(9)
C13 C14 C15 C16 1.2(10)
C13 C12 C17 C16 0.0(10)
C11 C12 C17 C16 -178.3(6)
C1 Ru1 C18 C23 -53.8(4)
C22 Ru1 C18 C23 30.1(3)
C21 Ru1 C18 C23 66.6(4)
C19 Ru1 C18 C23 130.2(5)
C20 Ru1 C18 C23 102.9(4)
Cl2 Ru1 C18 C23 130.2(4)
Cl1 Ru1 C18 C23 -144.8(3)
C1 Ru1 C18 C19 175.9(3)
C23 Ru1 C18 C19 -130.2(5)
C22 Ru1 C18 C19 -100.1(4)
C21 Ru1 C18 C19 -63.6(3)
C20 Ru1 C18 C19 -27.4(3)
Cl2 Ru1 C18 C19 0.0(6)
Cl1 Ru1 C18 C19 85.0(3)
C1 Ru1 C18 C24 59.7(6)
C23 Ru1 C18 C24 113.5(7)
C22 Ru1 C18 C24 143.6(6)
C21 Ru1 C18 C24 -179.9(6)
C19 Ru1 C18 C24 -116.3(7)
C20 Ru1 C18 C24 -143.7(7)
Cl2 Ru1 C18 C24 -116.3(6)
Cl1 Ru1 C18 C24 -31.3(6)
C23 C18 C19 C20 -1.7(8)
C24 C18 C19 C20 179.4(5)
Ru1 C18 C19 C20 53.5(5)
C23 C18 C19 Ru1 -55.2(5)
C24 C18 C19 Ru1 126.0(5)
C1 Ru1 C19 C20 -140.9(4)
C23 Ru1 C19 C20 -103.2(4)
C22 Ru1 C19 C20 -64.8(4)
C18 Ru1 C19 C20 -133.4(5)
C21 Ru1 C19 C20 -27.8(3)
Cl2 Ru1 C19 C20 46.5(4)
Cl1 Ru1 C19 C20 129.6(3)
C1 Ru1 C19 C18 -7.5(6)
C23 Ru1 C19 C18 30.2(3)
C22 Ru1 C19 C18 68.7(4)
C21 Ru1 C19 C18 105.6(4)
C20 Ru1 C19 C18 133.4(5)
Cl2 Ru1 C19 C18 180.0(3)
Cl1 Ru1 C19 C18 -96.9(3)
C18 C19 C20 C21 -1.5(8)
Ru1 C19 C20 C21 50.4(5)
C18 C19 C20 Ru1 -51.8(5)
C1 Ru1 C20 C19 119.8(6)
C23 Ru1 C20 C19 66.1(4)
C22 Ru1 C20 C19 104.4(4)
C18 Ru1 C20 C19 29.0(3)
C21 Ru1 C20 C19 135.1(5)
Cl2 Ru1 C20 C19 -140.7(3)
Cl1 Ru1 C20 C19 -56.4(3)
C1 Ru1 C20 C21 -15.3(7)
C23 Ru1 C20 C21 -69.0(4)
C22 Ru1 C20 C21 -30.8(3)
C18 Ru1 C20 C21 -106.1(4)
C19 Ru1 C20 C21 -135.1(5)
Cl2 Ru1 C20 C21 84.2(3)
Cl1 Ru1 C20 C21 168.5(3)
C19 C20 C21 C22 4.8(8)
Ru1 C20 C21 C22 56.4(5)
C19 C20 C21 C25 -177.1(5)
Ru1 C20 C21 C25 -125.5(5)
C19 C20 C21 Ru1 -51.6(5)
C1 Ru1 C21 C22 44.3(4)
C23 Ru1 C21 C22 -29.2(4)
C18 Ru1 C21 C22 -66.0(4)
C19 Ru1 C21 C22 -102.6(4)
C20 Ru1 C21 C22 -129.2(5)
Cl2 Ru1 C21 C22 134.5(3)
Cl1 Ru1 C21 C22 -149.9(3)
C1 Ru1 C21 C20 173.5(3)
C23 Ru1 C21 C20 100.0(4)
C22 Ru1 C21 C20 129.2(5)
C18 Ru1 C21 C20 63.2(3)
C19 Ru1 C21 C20 26.5(3)
Cl2 Ru1 C21 C20 -96.4(3)
Cl1 Ru1 C21 C20 -20.7(5)
C1 Ru1 C21 C25 -67.9(6)
C23 Ru1 C21 C25 -141.4(6)
C22 Ru1 C21 C25 -112.3(7)
C18 Ru1 C21 C25 -178.2(6)
C19 Ru1 C21 C25 145.1(6)
C20 Ru1 C21 C25 118.6(7)
Cl2 Ru1 C21 C25 22.2(5)
Cl1 Ru1 C21 C25 97.9(5)
C20 C21 C22 C23 -4.9(8)
C25 C21 C22 C23 176.9(5)
Ru1 C21 C22 C23 52.9(5)
C20 C21 C22 Ru1 -57.8(5)
C25 C21 C22 Ru1 124.0(5)
C1 Ru1 C22 C21 -143.4(4)
C23 Ru1 C22 C21 133.2(5)
C18 Ru1 C22 C21 103.8(4)
C19 Ru1 C22 C21 65.9(4)
C20 Ru1 C22 C21 30.9(3)
Cl2 Ru1 C22 C21 -51.3(4)
Cl1 Ru1 C22 C21 120.7(5)
C1 Ru1 C22 C23 83.4(3)
C18 Ru1 C22 C23 -29.3(3)
C21 Ru1 C22 C23 -133.2(5)
C19 Ru1 C22 C23 -67.2(3)
C20 Ru1 C22 C23 -102.2(4)
Cl2 Ru1 C22 C23 175.5(3)
Cl1 Ru1 C22 C23 -12.5(7)
C19 C18 C23 C22 1.6(8)
C24 C18 C23 C22 -179.6(6)
Ru1 C18 C23 C22 -55.1(5)
C19 C18 C23 Ru1 56.7(5)
C24 C18 C23 Ru1 -124.5(5)
C21 C22 C23 C18 1.8(9)
Ru1 C22 C23 C18 55.6(5)
C21 C22 C23 Ru1 -53.8(5)
C1 Ru1 C23 C18 131.6(4)
C22 Ru1 C23 C18 -131.5(5)
C21 Ru1 C23 C18 -103.2(4)
C19 Ru1 C23 C18 -30.5(3)
C20 Ru1 C23 C18 -65.6(3)
Cl2 Ru1 C23 C18 -140.4(3)
Cl1 Ru1 C23 C18 44.0(4)
C1 Ru1 C23 C22 -96.9(4)
C18 Ru1 C23 C22 131.5(5)
C21 Ru1 C23 C22 28.3(3)
C19 Ru1 C23 C22 101.0(4)
C20 Ru1 C23 C22 65.8(3)
Cl2 Ru1 C23 C22 -8.9(5)
Cl1 Ru1 C23 C22 175.4(3)
C22 C21 C25 C27 62.0(8)
C20 C21 C25 C27 -116.1(7)
Ru1 C21 C25 C27 149.6(5)
C22 C21 C25 C26 -174.6(6)
C20 C21 C25 C26 7.3(8)
Ru1 C21 C25 C26 -87.0(7)
N2 C1 N1 C3 0.0(6)
Ru1 C1 N1 C3 175.7(4)
N2 C1 N1 C4 -173.0(5)
Ru1 C1 N1 C4 2.7(8)
C2 C3 N1 C1 0.4(7)
C2 C3 N1 C4 174.0(5)
C5 C4 N1 C1 -136.1(5)
C5 C4 N1 C3 51.4(7)
N1 C1 N2 C2 -0.5(6)
Ru1 C1 N2 C2 -176.2(4)
N1 C1 N2 C11 175.4(6)
Ru1 C1 N2 C11 -0.4(8)
C3 C2 N2 C1 0.7(7)
C3 C2 N2 C11 -175.4(5)
C12 C11 N2 C1 -102.0(7)
C12 C11 N2 C2 73.4(7)
C12 C17 C16 C15 0.1(11)
C14 C15 C16 C17 -0.7(11)
